data_2220509
loop_
_publ_author_name
'Zeng, Wei'
'She, Jin-Hua'
'Wang, Cui-Juan'
'Fang, Yi'

_publ_section_title
;Di-\m-sulfato-bis[diaqua(1<i>H</i>-imidazo[4,5-<i>f</i>][1,10]phenanthroline)nickel(II)]
 dihydrate
;
_journal_coeditor_code HB2874
_journal_issue 1
_journal_name_full 'Acta Crystallographica Section E'
_journal_page_first m42
_journal_page_last m43
_journal_paper_doi 10.1107/S1600536808040634
_journal_volume 65
_journal_year 2009
_chemical_formula_iupac '[Ni2 (S O4)2 (C13 H8 N4)2 (H2 O)4], 2H2 O'
_chemical_formula_moiety 'C26 H24 N8 Ni2 O12 S2, 2(H2 O)'
_chemical_formula_sum 'C26 H28 N8 Ni2 O14 S2'
_chemical_formula_weight 858.10
_chemical_name_systematic
;
Di-\m-sulfato-bis[diaqua(1<i>H</i>-
imidazo[4,5-<i>f</i>][1,10]phenanthroline)nickel(II)] dihydrate
;
_space_group_IT_number 14
_symmetry_cell_setting monoclinic
_symmetry_space_group_name_Hall '-P 2ybc'
_symmetry_space_group_name_H-M 'P 1 21/c 1'
_atom_sites_solution_hydrogens geom
_atom_sites_solution_primary direct
_atom_sites_solution_secondary difmap
_audit_creation_method SHELXL-97
_cell_angle_alpha 90.00
_cell_angle_beta 99.108(3)
_cell_angle_gamma 90.00
_cell_formula_units_Z 2
_cell_length_a 10.296(2)
_cell_length_b 9.0560(18)
_cell_length_c 16.836(3)
_cell_measurement_reflns_used 2887
_cell_measurement_temperature 298(2)
_cell_measurement_theta_max 25.50
_cell_measurement_theta_min 2.45
_cell_volume 1550.0(5)
_computing_cell_refinement 'SAINT (Bruker, 2004)'
_computing_data_collection 'APEX2 (Bruker, 2004)'
_computing_data_reduction 'SAINT (Bruker, 2004)'
_computing_molecular_graphics 'ORTEP-3 for Windows (Farrugia, 1997)'
_computing_publication_material 'SHELXL97 (Sheldrick, 2008)'
_computing_structure_refinement 'SHELXL97 (Sheldrick, 2008)'
_computing_structure_solution 'SHELXS97 (Sheldrick, 2008)'
_diffrn_ambient_temperature 298(2)
_diffrn_measured_fraction_theta_full 0.999
_diffrn_measured_fraction_theta_max 0.999
_diffrn_measurement_device_type 'Bruker APEXII CCD'
_diffrn_measurement_method '\f and \w'
_diffrn_radiation_monochromator graphite
_diffrn_radiation_source 'fine-focus sealed tube'
_diffrn_radiation_type MoK\a
_diffrn_radiation_wavelength 0.71073
_diffrn_reflns_av_R_equivalents 0.0395
_diffrn_reflns_av_sigmaI/netI 0.0578
_diffrn_reflns_limit_h_max 11
_diffrn_reflns_limit_h_min -12
_diffrn_reflns_limit_k_max 10
_diffrn_reflns_limit_k_min -8
_diffrn_reflns_limit_l_max 20
_diffrn_reflns_limit_l_min -20
_diffrn_reflns_number 7756
_diffrn_reflns_theta_full 25.50
_diffrn_reflns_theta_max 25.50
_diffrn_reflns_theta_min 2.45
_diffrn_standards_interval_count 0
_diffrn_standards_interval_time 0
_diffrn_standards_number 0
_exptl_absorpt_coefficient_mu 1.436
_exptl_absorpt_correction_T_max 0.835
_exptl_absorpt_correction_T_min 0.689
_exptl_absorpt_correction_type multi-scan
_exptl_absorpt_process_details '(SADABS; Bruker, 2004)'
_exptl_crystal_colour green
_exptl_crystal_density_diffrn 1.839
_exptl_crystal_density_method 'not measured'
_exptl_crystal_description block
_exptl_crystal_F_000 880
_exptl_crystal_size_max 0.28
_exptl_crystal_size_mid 0.20
_exptl_crystal_size_min 0.13
_refine_diff_density_max 0.472
_refine_diff_density_min -0.405
_refine_ls_extinction_method none
_refine_ls_goodness_of_fit_ref 0.810
_refine_ls_hydrogen_treatment constr
_refine_ls_matrix_type full
_refine_ls_number_parameters 236
_refine_ls_number_reflns 2887
_refine_ls_number_restraints 0
_refine_ls_restrained_S_all 0.810
_refine_ls_R_factor_all 0.0628
_refine_ls_R_factor_gt 0.0434
_refine_ls_shift/su_max 0.000
_refine_ls_shift/su_mean 0.000
_refine_ls_structure_factor_coef Fsqd
_refine_ls_weighting_details 'calc w=1/[\s^2^(Fo^2^)+(0.127P)^2^] where P=(Fo^2^+2Fc^2^)/3'
_refine_ls_weighting_scheme calc
_refine_ls_wR_factor_gt 0.1350
_refine_ls_wR_factor_ref 0.1464
_reflns_number_gt 2085
_reflns_number_total 2887
_reflns_threshold_expression I>2\s(I)
_cod_data_source_file hb2874.cif
_cod_data_source_block I
_cod_original_sg_symbol_H-M 'P 21/c'
_cod_database_code 2220509
_cod_database_fobs_code 2220509

loop_
_symmetry_equiv_pos_as_xyz
'x, y, z'
'-x, y+1/2, -z+1/2'
'-x, -y, -z'
'x, -y-1/2, z-1/2'

loop_
_atom_site_type_symbol
_atom_site_label
_atom_site_fract_x
_atom_site_fract_y
_atom_site_fract_z
_atom_site_U_iso_or_equiv
_atom_site_adp_type
_atom_site_calc_flag
_atom_site_refinement_flags
_atom_site_occupancy
_atom_site_disorder_assembly
_atom_site_disorder_group
Ni Ni1 0.18902(5) 0.68064(6) 0.04131(3) 0.0299(2) Uani d . 1 . .
S S1 -0.03201(9) 0.60119(10) -0.11230(5) 0.0263(3) Uani d . 1 . .
N N1 0.2570(3) 0.9021(4) 0.03289(18) 0.0266(7) Uani d . 1 . .
N N2 0.3746(3) 0.6769(3) 0.11665(19) 0.0275(7) Uani d . 1 . .
N N3 0.6436(3) 1.2065(4) 0.1392(2) 0.0338(8) Uani d . 1 . .
N N4 0.7470(3) 1.0131(4) 0.20327(19) 0.0340(8) Uani d . 1 . .
H H4A 0.8077 0.9627 0.2321 0.034(12) Uiso calc R 1 . .
O O1W 0.0747(3) 0.7638(4) 0.12140(18) 0.0487(9) Uani d . 1 . .
H H1WA 0.0783 0.8400 0.1457 0.058 Uiso d R 1 . .
H H1WB 0.0340 0.6894 0.1248 0.058 Uiso d R 1 . .
O O2W 0.2961(3) 0.5649(3) -0.03940(15) 0.0342(7) Uani d . 1 . .
H H2WA 0.3137 0.6304 -0.0678 0.041 Uiso d R 1 . .
H H2WB 0.2281 0.5421 -0.0666 0.041 Uiso d R 1 . .
O O2 -0.0906(3) 0.6771(3) -0.18632(17) 0.0401(8) Uani d . 1 . .
O O4 0.0613(3) 0.4873(3) -0.13353(15) 0.0311(6) Uani d . 1 . .
O O1 0.0382(2) 0.7092(3) -0.05661(16) 0.0300(6) Uani d . 1 . .
O O3W 0.0861(4) 0.0146(4) 0.20094(19) 0.0661(11) Uani d . 1 . .
H H3WB 0.0873 0.1025 0.1963 0.079 Uiso d R 1 . .
H H3WA 0.0790 0.0137 0.2476 0.079 Uiso d R 1 . .
C C1 0.1913(4) 1.0142(5) -0.0056(2) 0.0314(9) Uani d . 1 . .
H H1A 0.1083 0.9961 -0.0347 0.038 Uiso calc R 1 . .
C C2 0.2408(4) 1.1571(5) -0.0042(2) 0.0339(10) Uani d . 1 . .
H H2A 0.1915 1.2325 -0.0318 0.041 Uiso calc R 1 . .
C C3 0.3637(4) 1.1857(4) 0.0385(2) 0.0308(9) Uani d . 1 . .
H H3A 0.3989 1.2804 0.0395 0.037 Uiso calc R 1 . .
C C4 0.4353(3) 1.0702(4) 0.0806(2) 0.0263(9) Uani d . 1 . .
C C5 0.3759(3) 0.9290(4) 0.0770(2) 0.0231(8) Uani d . 1 . .
C C6 0.4416(4) 0.8062(4) 0.1208(2) 0.0250(8) Uani d . 1 . .
C C7 0.4319(4) 0.5593(5) 0.1541(2) 0.0337(9) Uani d . 1 . .
H H7A 0.3860 0.4705 0.1505 0.040 Uiso calc R 1 . .
C C8 0.5586(4) 0.5636(5) 0.1988(2) 0.0358(10) Uani d . 1 . .
H H8A 0.5960 0.4790 0.2241 0.043 Uiso calc R 1 . .
C C9 0.6267(4) 0.6942(4) 0.2048(2) 0.0323(10) Uani d . 1 . .
H H9A 0.7107 0.6993 0.2347 0.039 Uiso calc R 1 . .
C C10 0.5692(4) 0.8195(4) 0.1657(2) 0.0250(8) Uani d . 1 . .
C C11 0.6261(4) 0.9622(5) 0.1659(2) 0.0300(9) Uani d . 1 . .
C C12 0.5625(4) 1.0813(4) 0.1265(2) 0.0291(9) Uani d . 1 . .
C C13 0.7502(4) 1.1573(5) 0.1853(3) 0.0378(10) Uani d . 1 . .
H H13A 0.8218 1.2175 0.2039 0.045 Uiso calc R 1 . .
O O3 -0.1354(3) 0.5305(3) -0.07522(17) 0.0352(7) Uani d . 1 . .

loop_
_atom_site_aniso_label
_atom_site_aniso_U_11
_atom_site_aniso_U_22
_atom_site_aniso_U_33
_atom_site_aniso_U_12
_atom_site_aniso_U_13
_atom_site_aniso_U_23
Ni1 0.0279(3) 0.0279(4) 0.0327(3) -0.0050(2) 0.0010(2) -0.0018(2)
S1 0.0263(5) 0.0234(6) 0.0273(5) -0.0047(4) -0.0016(4) 0.0013(4)
N1 0.0259(17) 0.0269(19) 0.0260(16) -0.0023(14) 0.0013(13) 0.0010(14)
N2 0.0265(17) 0.0267(19) 0.0294(17) -0.0031(14) 0.0046(14) -0.0015(14)
N3 0.033(2) 0.033(2) 0.0345(19) -0.0099(15) 0.0029(16) -0.0019(15)
N4 0.0277(18) 0.040(2) 0.0310(17) -0.0034(16) -0.0053(15) 0.0003(16)
O1W 0.061(2) 0.0305(18) 0.061(2) -0.0183(16) 0.0311(18) -0.0190(16)
O2W 0.0315(15) 0.0345(17) 0.0370(15) -0.0029(13) 0.0061(13) -0.0004(12)
O2 0.0454(19) 0.0349(18) 0.0342(16) -0.0055(13) -0.0118(14) 0.0063(13)
O4 0.0293(15) 0.0253(15) 0.0375(15) -0.0050(12) 0.0021(12) -0.0043(12)
O1 0.0253(14) 0.0252(15) 0.0348(15) -0.0025(11) -0.0096(12) -0.0042(11)
O3W 0.126(4) 0.0292(19) 0.0479(19) -0.015(2) 0.028(2) -0.0107(16)
C1 0.023(2) 0.033(2) 0.036(2) -0.0010(17) -0.0009(16) 0.0032(18)
C2 0.034(2) 0.031(2) 0.034(2) 0.0067(18) -0.0012(18) 0.0047(18)
C3 0.036(2) 0.019(2) 0.036(2) -0.0032(17) 0.0020(18) -0.0029(17)
C4 0.025(2) 0.028(2) 0.0251(18) -0.0012(16) 0.0022(16) -0.0029(16)
C5 0.0232(19) 0.021(2) 0.0240(18) -0.0031(15) 0.0006(15) 0.0002(15)
C6 0.026(2) 0.025(2) 0.0239(19) -0.0050(16) 0.0027(16) -0.0018(15)
C7 0.038(2) 0.027(2) 0.035(2) -0.0067(18) 0.0029(18) 0.0014(18)
C8 0.039(2) 0.029(2) 0.038(2) 0.0085(19) 0.0021(19) 0.0065(18)
C9 0.024(2) 0.038(3) 0.032(2) -0.0001(18) -0.0031(17) -0.0009(18)
C10 0.027(2) 0.025(2) 0.0236(18) -0.0011(16) 0.0045(16) -0.0009(15)
C11 0.024(2) 0.039(2) 0.0252(19) -0.0072(18) -0.0023(16) -0.0030(18)
C12 0.031(2) 0.030(2) 0.0265(19) -0.0052(17) 0.0061(16) -0.0013(17)
C13 0.038(3) 0.035(3) 0.038(2) -0.019(2) -0.001(2) -0.0038(19)
O3 0.0311(15) 0.0242(15) 0.0521(17) -0.0034(12) 0.0116(13) 0.0031(13)

loop_
_atom_type_symbol
_atom_type_description
_atom_type_scat_dispersion_real
_atom_type_scat_dispersion_imag
_atom_type_scat_source
C C 0.0033 0.0016 'International Tables Vol C Tables 4.2.6.8 and 6.1.1.4'
H H 0.0000 0.0000 'International Tables Vol C Tables 4.2.6.8 and 6.1.1.4'
N N 0.0061 0.0033 'International Tables Vol C Tables 4.2.6.8 and 6.1.1.4'
O O 0.0106 0.0060 'International Tables Vol C Tables 4.2.6.8 and 6.1.1.4'
Ni Ni 0.3393 1.1124 'International Tables Vol C Tables 4.2.6.8 and 6.1.1.4'
S S 0.1246 0.1234 'International Tables Vol C Tables 4.2.6.8 and 6.1.1.4'

loop_
_geom_angle_atom_site_label_1
_geom_angle_atom_site_label_2
_geom_angle_atom_site_label_3
_geom_angle_site_symmetry_1
_geom_angle_site_symmetry_3
_geom_angle
_geom_angle_publ_flag
O1W Ni1 O3 . 3_565 87.30(12) ?
O1W Ni1 O1 . . 92.33(12) ?
O3 Ni1 O1 3_565 . 97.62(11) ?
O1W Ni1 N2 . . 99.67(13) ?
O3 Ni1 N2 3_565 . 94.22(11) ?
O1 Ni1 N2 . . 163.51(11) ?
O1W Ni1 N1 . . 85.86(12) ?
O3 Ni1 N1 3_565 . 168.08(11) ?
O1 Ni1 N1 . . 92.40(11) ?
N2 Ni1 N1 . . 77.35(12) ?
O1W Ni1 O2W . . 172.06(12) ?
O3 Ni1 O2W 3_565 . 84.89(10) ?
O1 Ni1 O2W . . 87.31(11) ?
N2 Ni1 O2W . . 82.35(11) ?
N1 Ni1 O2W . . 102.08(11) ?
O1 S1 O3 . . 109.72(16) ?
O1 S1 O2 . . 109.01(16) ?
O3 S1 O2 . . 109.77(17) ?
O1 S1 O4 . . 110.14(15) ?
O3 S1 O4 . . 109.85(16) ?
O2 S1 O4 . . 108.32(17) ?
C1 N1 C5 . . 118.5(3) ?
C1 N1 Ni1 . . 127.0(3) ?
C5 N1 Ni1 . . 114.3(2) ?
C7 N2 C6 . . 119.0(3) ?
C7 N2 Ni1 . . 126.0(3) ?
C6 N2 Ni1 . . 114.9(3) ?
C13 N3 C12 . . 103.7(3) ?
C13 N4 C11 . . 106.0(3) ?
C13 N4 H4A . . 127.0 ?
C11 N4 H4A . . 127.0 ?
Ni1 O1W H1WA . . 131.4 ?
Ni1 O1W H1WB . . 95.7 ?
H1WA O1W H1WB . . 132.3 ?
Ni1 O2W H2WA . . 101.7 ?
Ni1 O2W H2WB . . 89.9 ?
H2WA O2W H2WB . . 96.3 ?
S1 O1 Ni1 . . 130.62(17) ?
H3WB O3W H3WA . . 96.4 ?
N1 C1 C2 . . 123.1(4) ?
N1 C1 H1A . . 118.5 ?
C2 C1 H1A . . 118.5 ?
C3 C2 C1 . . 119.2(4) ?
C3 C2 H2A . . 120.4 ?
C1 C2 H2A . . 120.4 ?
C2 C3 C4 . . 119.2(4) ?
C2 C3 H3A . . 120.4 ?
C4 C3 H3A . . 120.4 ?
C3 C4 C5 . . 117.6(3) ?
C3 C4 C12 . . 126.1(4) ?
C5 C4 C12 . . 116.4(3) ?
N1 C5 C4 . . 122.4(3) ?
N1 C5 C6 . . 117.0(3) ?
C4 C5 C6 . . 120.7(3) ?
N2 C6 C10 . . 121.6(3) ?
N2 C6 C5 . . 116.5(3) ?
C10 C6 C5 . . 121.9(3) ?
N2 C7 C8 . . 122.7(4) ?
N2 C7 H7A . . 118.7 ?
C8 C7 H7A . . 118.7 ?
C9 C8 C7 . . 119.1(4) ?
C9 C8 H8A . . 120.5 ?
C7 C8 H8A . . 120.5 ?
C8 C9 C10 . . 119.5(4) ?
C8 C9 H9A . . 120.2 ?
C10 C9 H9A . . 120.2 ?
C9 C10 C11 . . 126.5(4) ?
C9 C10 C6 . . 118.2(3) ?
C11 C10 C6 . . 115.3(3) ?
N4 C11 C12 . . 106.5(4) ?
N4 C11 C10 . . 130.3(4) ?
C12 C11 C10 . . 123.2(3) ?
C11 C12 N3 . . 109.4(3) ?
C11 C12 C4 . . 122.4(4) ?
N3 C12 C4 . . 128.1(4) ?
N3 C13 N4 . . 114.4(4) ?
N3 C13 H13A . . 122.8 ?
N4 C13 H13A . . 122.8 ?
S1 O3 Ni1 . 3_565 139.12(17) ?

loop_
_geom_bond_atom_site_label_1
_geom_bond_atom_site_label_2
_geom_bond_site_symmetry_2
_geom_bond_distance
_geom_bond_publ_flag
Ni1 O1W . 2.067(3) y
Ni1 O3 3_565 2.095(3) y
Ni1 O1 . 2.094(3) y
Ni1 N2 . 2.120(3) y
Ni1 N1 . 2.136(3) y
Ni1 O2W . 2.152(3) y
S1 O1 . 1.464(3) ?
S1 O3 . 1.464(3) ?
S1 O2 . 1.467(3) ?
S1 O4 . 1.491(3) ?
N1 C1 . 1.330(5) ?
N1 C5 . 1.349(5) ?
N2 C7 . 1.327(5) ?
N2 C6 . 1.355(5) ?
N3 C13 . 1.317(5) ?
N3 C12 . 1.405(5) ?
N4 C13 . 1.341(5) ?
N4 C11 . 1.382(5) ?
N4 H4A . 0.8600 ?
O1W H1WA . 0.8000 ?
O1W H1WB . 0.8000 ?
O2W H2WA . 0.8000 ?
O2W H2WB . 0.8000 ?
O3W H3WB . 0.8000 ?
O3W H3WA . 0.8000 ?
C1 C2 . 1.390(6) ?
C1 H1A . 0.9300 ?
C2 C3 . 1.378(6) ?
C2 H2A . 0.9300 ?
C3 C4 . 1.405(5) ?
C3 H3A . 0.9300 ?
C4 C5 . 1.414(5) ?
C4 C12 . 1.415(5) ?
C5 C6 . 1.442(5) ?
C6 C10 . 1.413(5) ?
C7 C8 . 1.400(6) ?
C7 H7A . 0.9300 ?
C8 C9 . 1.371(6) ?
C8 H8A . 0.9300 ?
C9 C10 . 1.396(5) ?
C9 H9A . 0.9300 ?
C10 C11 . 1.419(5) ?
C11 C12 . 1.376(6) ?
C13 H13A . 0.9300 ?
O3 Ni1 3_565 2.095(3) ?

loop_
_geom_hbond_atom_site_label_D
_geom_hbond_atom_site_label_H
_geom_hbond_atom_site_label_A
_geom_hbond_site_symmetry_A
_geom_hbond_distance_DH
_geom_hbond_distance_HA
_geom_hbond_distance_DA
_geom_hbond_angle_DHA
N4 H4A O2 4_676 0.86 2.03 2.870(5) 165
O1W H1WA O3W 1_565 0.80 1.83 2.630(4) 180
O1W H1WB O4 3_565 0.80 1.89 2.695(4) 180
O1W H1WB O3 3_565 0.80 2.46 2.873(4) 114
O2W H2WA N3 3_675 0.80 2.00 2.797(4) 179
O3W H3WB O2 3_565 0.80 2.00 2.803(4) 179
O3W H3WA O4 4_566 0.80 2.04 2.839(4) 180
O2W H2WB O4 . 0.80 1.96 2.764(4) 180
O2W H2WB O1 . 0.80 2.50 2.932(4) 115
